data_7020125
loop_
_publ_author_name
'Maeda, Yuri'
'Hashimoto, Hideki'
'Nishioka, Takanori'

_publ_section_title
;
 Sulfur containing platinum(II) complexes with N-heterocyclic carbene
 ligands obtained by reactions of a hydrosulfido complex.
;
_journal_issue 39
_journal_name_full 'Dalton transactions (Cambridge, England : 2003)'
_journal_page_first 12038
_journal_page_last 12047
_journal_paper_doi 10.1039/c2dt30597f
_journal_volume 41
_journal_year 2012
_chemical_formula_moiety 'C20 H32 N8 O8 Pt2 S4'
_chemical_formula_sum 'C20 H32 N8 O8 Pt2 S4'
_chemical_formula_weight 1030.94
_space_group_IT_number 2
_symmetry_cell_setting triclinic
_symmetry_Int_Tables_number 2
_symmetry_space_group_name_Hall '-P 1'
_symmetry_space_group_name_H-M 'P -1'
_atom_sites_solution_hydrogens geom
_atom_sites_solution_primary direct
_atom_sites_solution_secondary difmap
_cell_angle_alpha 76.311(14)
_cell_angle_beta 82.238(14)
_cell_angle_gamma 63.793(8)
_cell_formula_units_Z 2
_cell_length_a 11.7597(3)
_cell_length_b 11.7996(10)
_cell_length_c 12.3921(3)
_cell_measurement_reflns_used 3882
_cell_measurement_temperature 190
_cell_measurement_theta_max 27.48
_cell_measurement_theta_min 4.13
_cell_volume 1498.02(19)
_computing_cell_refinement CrystalClear
_computing_data_collection 'CrystalClear (Rigaku Corp., 2000)'
_computing_data_reduction CrystalClear
_computing_molecular_graphics 'CrystalStructure 4.0'
_computing_publication_material 'CrystalStructure 4.0 (Rigaku, 2010)'
_computing_structure_refinement 'SHELXL97 (Sheldrick, 2008)'
_computing_structure_solution 'SHELXS97 (Sheldrick, 2008)'
_diffrn_ambient_temperature 190
_diffrn_detector_area_resol_mean 7.314
_diffrn_measured_fraction_theta_full 0.986
_diffrn_measured_fraction_theta_max 0.986
_diffrn_measurement_device_type 'Rigaku Mercury70'
_diffrn_measurement_method \w
_diffrn_radiation_type 'Mo K\a'
_diffrn_radiation_wavelength 0.71070
_diffrn_reflns_av_R_equivalents 0.0315
_diffrn_reflns_limit_h_max 15
_diffrn_reflns_limit_h_min -15
_diffrn_reflns_limit_k_max 15
_diffrn_reflns_limit_k_min -15
_diffrn_reflns_limit_l_max 9
_diffrn_reflns_limit_l_min -16
_diffrn_reflns_number 18109
_diffrn_reflns_theta_full 27.48
_diffrn_reflns_theta_max 27.48
_diffrn_standards_number 0
_exptl_absorpt_coefficient_mu 9.628
_exptl_absorpt_correction_T_max 0.463
_exptl_absorpt_correction_T_min 0.353
_exptl_absorpt_correction_type multi-scan
_exptl_absorpt_process_details 'REQAB (Rigaku, 1998)'
_exptl_crystal_colour colorless
_exptl_crystal_density_diffrn 2.285
_exptl_crystal_density_method 'not measured'
_exptl_crystal_description prism
_exptl_crystal_F_000 984.00
_exptl_crystal_size_max 0.180
_exptl_crystal_size_mid 0.080
_exptl_crystal_size_min 0.080
_refine_diff_density_max 1.570
_refine_diff_density_min -1.300
_refine_ls_extinction_method none
_refine_ls_goodness_of_fit_ref 1.158
_refine_ls_hydrogen_treatment constr
_refine_ls_number_parameters 394
_refine_ls_number_reflns 6787
_refine_ls_number_restraints 0
_refine_ls_R_factor_gt 0.0374
_refine_ls_shift/su_max 0.001
_refine_ls_structure_factor_coef Fsqd
_refine_ls_weighting_details 'w = 1/[\s^2^(Fo^2^)+(0.0131P)^2^+10.4353P] where P=(Fo^2^+2Fc^2^)/3'
_refine_ls_weighting_scheme calc
_refine_ls_wR_factor_ref 0.0678
_reflns_number_gt 6111
_reflns_number_total 6787
_reflns_threshold_expression F^2^>2.0\s(F^2^)
_cod_data_source_file c2dt30597f.txt
_cod_data_source_block 4-Pt2SSO3
_cod_original_cell_volume 1498.02(14)
_cod_database_code 7020125

loop_
_symmetry_equiv_pos_site_id
_symmetry_equiv_pos_as_xyz
1 +X,+Y,+Z
2 -X,-Y,-Z

loop_
_atom_site_label
_atom_site_type_symbol
_atom_site_fract_x
_atom_site_fract_y
_atom_site_fract_z
_atom_site_U_iso_or_equiv
_atom_site_adp_type
_atom_site_occupancy
_atom_site_symmetry_multiplicity
_atom_site_calc_flag
_atom_site_refinement_flags
Pt1 Pt 0.15043(2) -0.10017(2) 0.326225(17) 0.01736(6) Uani 1.0 1 d .
Pt2 Pt 0.23508(2) 0.13627(2) 0.280884(17) 0.01773(6) Uani 1.0 1 d .
S1 S 0.04394(13) 0.11798(14) 0.34292(11) 0.0178(3) Uani 1.0 1 d .
S2 S -0.08405(15) 0.22583(16) 0.21157(13) 0.0257(4) Uani 1.0 1 d .
S3 S 0.31954(14) -0.07601(14) 0.38518(11) 0.0186(3) Uani 1.0 1 d .
S4 S 0.48454(16) -0.18561(17) 0.29628(15) 0.0319(4) Uani 1.0 1 d .
O1 O -0.0137(6) 0.1978(6) 0.1099(4) 0.0557(17) Uani 1.0 1 d .
O2 O -0.1261(5) 0.3587(5) 0.2203(4) 0.0349(12) Uani 1.0 1 d .
O3 O -0.1826(6) 0.1826(6) 0.2385(6) 0.0575(17) Uani 1.0 1 d .
O4 O 0.4502(6) -0.1575(6) 0.1827(5) 0.0555(17) Uani 1.0 1 d .
O5 O 0.5757(5) -0.1403(6) 0.3115(6) 0.0536(16) Uani 1.0 1 d .
O6 O 0.5159(5) -0.3178(5) 0.3508(5) 0.0477(15) Uani 1.0 1 d .
O7 O -0.3911(7) 0.5216(8) 0.1682(7) 0.081(3) Uani 1.0 1 d .
O8 O -0.4523(16) 0.5378(15) -0.0301(13) 0.091(8) Uani 0.53(3) 1 d .
O9 O -0.1950(18) 0.617(2) 0.323(3) 0.158(17) Uani 0.46(3) 1 d .
N1 N 0.0331(5) -0.1294(5) 0.1494(4) 0.0214(11) Uani 1.0 1 d .
N2 N -0.0994(5) -0.1072(5) 0.2885(4) 0.0222(11) Uani 1.0 1 d .
N3 N 0.2717(5) -0.3472(5) 0.2365(5) 0.0243(11) Uani 1.0 1 d .
N4 N 0.2877(6) -0.3823(5) 0.4134(5) 0.0265(12) Uani 1.0 1 d .
N5 N 0.4221(5) 0.1482(6) 0.1063(5) 0.0250(12) Uani 1.0 1 d .
N6 N 0.4898(5) 0.1522(5) 0.2563(5) 0.0244(11) Uani 1.0 1 d .
N7 N 0.1709(6) 0.3659(6) 0.0880(5) 0.0310(13) Uani 1.0 1 d .
N8 N 0.0939(6) 0.4210(6) 0.2450(5) 0.0324(13) Uani 1.0 1 d .
C1 C 0.0144(6) -0.1110(6) 0.2551(5) 0.0210(12) Uani 1.0 1 d .
C2 C -0.0721(7) -0.1346(6) 0.1164(5) 0.0268(14) Uani 1.0 1 d .
C3 C -0.1558(7) -0.1201(7) 0.2028(6) 0.0271(14) Uani 1.0 1 d .
C4 C -0.1603(7) -0.0843(8) 0.3955(6) 0.0336(16) Uani 1.0 1 d .
C5 C 0.1534(6) -0.1507(7) 0.0887(5) 0.0256(14) Uani 1.0 1 d .
C6 C 0.2521(7) -0.2900(7) 0.1173(6) 0.0314(15) Uani 1.0 1 d .
C7 C 0.2444(6) -0.2869(6) 0.3240(5) 0.0239(13) Uani 1.0 1 d .
C8 C 0.3348(8) -0.4803(7) 0.2735(7) 0.0368(17) Uani 1.0 1 d .
C9 C 0.3439(8) -0.5012(7) 0.3836(7) 0.0388(17) Uani 1.0 1 d .
C10 C 0.2812(8) -0.3629(8) 0.5270(6) 0.0370(17) Uani 1.0 1 d .
C11 C 0.3969(6) 0.1416(6) 0.2160(5) 0.0212(12) Uani 1.0 1 d .
C12 C 0.5352(7) 0.1604(8) 0.0778(6) 0.0384(18) Uani 1.0 1 d .
C13 C 0.5780(7) 0.1638(8) 0.1719(6) 0.0367(17) Uani 1.0 1 d .
C14 C 0.5024(8) 0.1445(8) 0.3733(6) 0.0359(17) Uani 1.0 1 d .
C15 C 0.3325(7) 0.1595(8) 0.0305(6) 0.0330(16) Uani 1.0 1 d .
C16 C 0.2356(8) 0.2969(8) -0.0030(6) 0.0368(17) Uani 1.0 1 d .
C17 C 0.1601(6) 0.3176(7) 0.1982(6) 0.0255(14) Uani 1.0 1 d .
C18 C 0.1113(8) 0.4996(8) 0.0683(7) 0.043(2) Uani 1.0 1 d .
C19 C 0.0616(8) 0.5332(8) 0.1657(8) 0.0430(19) Uani 1.0 1 d .
C20 C 0.0602(9) 0.4173(8) 0.3621(7) 0.049(3) Uani 1.0 1 d .
H2 H -0.0829 -0.1462 0.0458 0.0322 Uiso 1.0 1 calc R
H3 H -0.2375 -0.1188 0.2052 0.0326 Uiso 1.0 1 calc R
H4A H -0.1991 0.0084 0.3948 0.0404 Uiso 1.0 1 calc R
H4B H -0.0971 -0.1294 0.4532 0.0404 Uiso 1.0 1 calc R
H4C H -0.2260 -0.1164 0.4112 0.0404 Uiso 1.0 1 calc R
H5A H 0.1867 -0.0934 0.1059 0.0307 Uiso 1.0 1 calc R
H5B H 0.1390 -0.1273 0.0080 0.0307 Uiso 1.0 1 calc R
H6A H 0.2272 -0.3437 0.0838 0.0376 Uiso 1.0 1 calc R
H6B H 0.3342 -0.2947 0.0817 0.0376 Uiso 1.0 1 calc R
H8 H 0.3656 -0.5439 0.2290 0.0441 Uiso 1.0 1 calc R
H9 H 0.3818 -0.5826 0.4321 0.0465 Uiso 1.0 1 calc R
H10A H 0.1975 -0.2961 0.5422 0.0444 Uiso 1.0 1 calc R
H10B H 0.3469 -0.3360 0.5350 0.0444 Uiso 1.0 1 calc R
H10C H 0.2949 -0.4438 0.5796 0.0444 Uiso 1.0 1 calc R
H12 H 0.5747 0.1655 0.0058 0.0461 Uiso 1.0 1 calc R
H13 H 0.6530 0.1724 0.1794 0.0440 Uiso 1.0 1 calc R
H14A H 0.5425 0.0538 0.4107 0.0431 Uiso 1.0 1 calc R
H14B H 0.4183 0.1868 0.4076 0.0431 Uiso 1.0 1 calc R
H14C H 0.5549 0.1876 0.3803 0.0431 Uiso 1.0 1 calc R
H15A H 0.2884 0.1049 0.0664 0.0396 Uiso 1.0 1 calc R
H15B H 0.3789 0.1276 -0.0369 0.0396 Uiso 1.0 1 calc R
H16A H 0.2783 0.3461 -0.0535 0.0442 Uiso 1.0 1 calc R
H16B H 0.1704 0.2970 -0.0459 0.0442 Uiso 1.0 1 calc R
H18 H 0.1067 0.5565 -0.0012 0.0518 Uiso 1.0 1 calc R
H19 H 0.0131 0.6184 0.1781 0.0516 Uiso 1.0 1 calc R
H20A H 0.1289 0.3457 0.4060 0.0591 Uiso 1.0 1 calc R
H20B H -0.0179 0.4050 0.3789 0.0591 Uiso 1.0 1 calc R
H20C H 0.0469 0.4986 0.3806 0.0591 Uiso 1.0 1 calc R

loop_
_atom_site_aniso_label
_atom_site_aniso_U_11
_atom_site_aniso_U_22
_atom_site_aniso_U_33
_atom_site_aniso_U_12
_atom_site_aniso_U_13
_atom_site_aniso_U_23
Pt1 0.01603(12) 0.01765(12) 0.01866(11) -0.00721(9) -0.00067(8) -0.00395(8)
Pt2 0.01602(12) 0.01777(12) 0.01958(11) -0.00760(9) -0.00239(8) -0.00221(8)
S1 0.0150(7) 0.0185(7) 0.0185(6) -0.0057(6) -0.0021(5) -0.0035(6)
S2 0.0230(8) 0.0246(8) 0.0277(8) -0.0075(7) -0.0092(6) -0.0024(6)
S3 0.0162(7) 0.0194(8) 0.0191(6) -0.0065(6) -0.0018(6) -0.0034(6)
S4 0.0246(9) 0.0249(9) 0.0422(9) -0.0094(7) 0.0112(7) -0.0086(7)
O1 0.058(4) 0.062(4) 0.024(3) -0.000(4) -0.012(3) -0.014(3)
O2 0.034(3) 0.020(3) 0.041(3) -0.002(2) -0.013(3) -0.001(2)
O3 0.035(4) 0.045(4) 0.093(5) -0.022(3) -0.035(4) 0.015(4)
O4 0.060(4) 0.060(4) 0.039(3) -0.019(4) 0.021(3) -0.020(3)
O5 0.020(3) 0.044(4) 0.097(5) -0.015(3) 0.010(3) -0.018(4)
O6 0.031(3) 0.020(3) 0.078(4) -0.004(3) 0.013(3) -0.005(3)
O7 0.043(4) 0.075(6) 0.123(7) -0.008(4) -0.006(4) -0.047(5)
O8 0.105(15) 0.064(11) 0.091(12) -0.020(9) 0.013(9) -0.034(9)
O9 0.045(13) 0.077(17) 0.31(4) -0.025(11) -0.008(16) 0.040(18)
N1 0.026(3) 0.021(3) 0.017(3) -0.009(3) -0.002(2) -0.0046(19)
N2 0.018(3) 0.023(3) 0.023(3) -0.008(3) -0.001(2) -0.003(2)
N3 0.023(3) 0.019(3) 0.031(3) -0.009(3) 0.007(3) -0.012(3)
N4 0.028(3) 0.015(3) 0.035(3) -0.009(3) -0.001(3) -0.002(3)
N5 0.021(3) 0.034(4) 0.026(3) -0.019(3) 0.002(2) -0.005(3)
N6 0.015(3) 0.026(3) 0.032(3) -0.009(3) -0.006(2) -0.003(3)
N7 0.032(4) 0.032(4) 0.032(3) -0.020(3) -0.012(3) 0.008(3)
N8 0.033(4) 0.015(3) 0.045(4) -0.009(3) -0.003(3) -0.000(3)
C1 0.023(4) 0.018(3) 0.021(3) -0.008(3) -0.003(3) -0.004(3)
C2 0.033(4) 0.023(4) 0.026(3) -0.012(3) -0.009(3) -0.002(3)
C3 0.022(4) 0.031(4) 0.032(4) -0.013(3) -0.003(3) -0.009(3)
C4 0.026(4) 0.051(5) 0.029(4) -0.019(4) 0.005(3) -0.015(4)
C5 0.029(4) 0.028(4) 0.020(3) -0.014(3) 0.007(3) -0.005(3)
C6 0.036(4) 0.033(4) 0.031(4) -0.021(4) 0.013(3) -0.012(3)
C7 0.024(4) 0.023(4) 0.027(3) -0.012(3) 0.001(3) -0.005(3)
C8 0.038(5) 0.020(4) 0.049(5) -0.010(4) 0.005(4) -0.012(3)
C9 0.041(5) 0.022(4) 0.049(5) -0.012(4) 0.005(4) -0.006(4)
C10 0.040(5) 0.035(5) 0.030(4) -0.014(4) -0.006(3) 0.005(3)
C11 0.016(3) 0.017(3) 0.029(3) -0.006(3) -0.006(3) -0.001(3)
C12 0.029(4) 0.055(5) 0.041(4) -0.029(4) 0.001(3) -0.004(4)
C13 0.022(4) 0.046(5) 0.049(4) -0.024(4) -0.004(3) -0.002(4)
C14 0.040(5) 0.033(4) 0.036(4) -0.014(4) -0.018(4) -0.003(3)
C15 0.038(4) 0.048(5) 0.022(3) -0.028(4) 0.002(3) -0.005(3)
C16 0.041(5) 0.047(5) 0.028(4) -0.028(4) -0.008(3) 0.004(3)
C17 0.021(4) 0.024(4) 0.033(4) -0.013(3) -0.005(3) 0.000(3)
C18 0.047(5) 0.029(4) 0.056(5) -0.025(4) -0.029(4) 0.020(4)
C19 0.040(5) 0.020(4) 0.069(6) -0.013(4) -0.014(4) -0.002(4)
C20 0.060(6) 0.031(5) 0.059(5) -0.021(5) 0.014(5) -0.020(4)

loop_
_atom_type_symbol
_atom_type_description
_atom_type_scat_dispersion_real
_atom_type_scat_dispersion_imag
_atom_type_scat_source
C C 0.0033 0.0016
;
International Tables for Crystallography
(1992, Vol. C, Tables 4.2.6.8 and 6.1.1.4)
;
H H 0.0000 0.0000
;
International Tables for Crystallography
(1992, Vol. C, Table 6.1.1.4)
;
N N 0.0061 0.0033
;
International Tables for Crystallography
(1992, Vol. C, Tables 4.2.6.8 and 6.1.1.4)
;
O O 0.0106 0.0060
;
International Tables for Crystallography
(1992, Vol. C, Tables 4.2.6.8 and 6.1.1.4)
;
Pt Pt -1.7033 8.3905
;
International Tables for Crystallography
(1992, Vol. C, Tables 4.2.6.8 and 6.1.1.4)
;
S S 0.1246 0.1234
;
International Tables for Crystallography
(1992, Vol. C, Tables 4.2.6.8 and 6.1.1.4)
;

loop_
_geom_angle_atom_site_label_1
_geom_angle_atom_site_label_2
_geom_angle_atom_site_label_3
_geom_angle
_geom_angle_publ_flag
S1 Pt1 S3 80.82(6) yes
S1 Pt1 C1 98.50(17) yes
S1 Pt1 C7 175.62(19) yes
S3 Pt1 C1 172.00(17) yes
S3 Pt1 C7 96.5(3) yes
C1 Pt1 C7 84.7(3) yes
S1 Pt2 S3 80.87(6) yes
S1 Pt2 C11 173.8(3) yes
S1 Pt2 C17 97.9(3) yes
S3 Pt2 C11 98.17(16) yes
S3 Pt2 C17 177.78(19) yes
C11 Pt2 C17 83.2(3) yes
Pt1 S1 Pt2 87.45(5) yes
Pt1 S1 S2 109.95(10) yes
Pt2 S1 S2 106.07(8) yes
S1 S2 O1 107.0(3) yes
S1 S2 O2 104.3(3) yes
S1 S2 O3 103.7(3) yes
O1 S2 O2 112.6(4) yes
O1 S2 O3 115.0(5) yes
O2 S2 O3 113.0(4) yes
Pt1 S3 Pt2 87.63(5) yes
Pt1 S3 S4 106.09(10) yes
Pt2 S3 S4 107.14(8) yes
S3 S4 O4 106.9(3) yes
S3 S4 O5 103.6(3) yes
S3 S4 O6 104.4(3) yes
O4 S4 O5 113.8(5) yes
O4 S4 O6 113.3(5) yes
O5 S4 O6 113.8(4) yes
C1 N1 C2 109.9(6) yes
C1 N1 C5 121.7(7) yes
C2 N1 C5 128.2(6) yes
C1 N2 C3 110.4(6) yes
C1 N2 C4 125.1(7) yes
C3 N2 C4 124.3(7) yes
C6 N3 C7 128.9(6) yes
C6 N3 C8 121.3(6) yes
C7 N3 C8 109.6(6) yes
C7 N4 C9 111.1(6) yes
C7 N4 C10 124.8(6) yes
C9 N4 C10 124.1(6) yes
C11 N5 C12 110.0(7) yes
C11 N5 C15 122.8(6) yes
C12 N5 C15 126.7(6) yes
C11 N6 C13 110.6(6) yes
C11 N6 C14 124.6(6) yes
C13 N6 C14 124.7(7) yes
C16 N7 C17 129.3(6) yes
C16 N7 C18 120.9(6) yes
C17 N7 C18 109.7(6) yes
C17 N8 C19 110.6(6) yes
C17 N8 C20 125.4(6) yes
C19 N8 C20 124.0(7) yes
Pt1 C1 N1 119.2(5) yes
Pt1 C1 N2 134.7(5) yes
N1 C1 N2 106.1(7) yes
N1 C2 C3 107.1(7) yes
N2 C3 C2 106.4(7) yes
N1 C5 C6 112.7(6) yes
N3 C6 C5 116.4(6) yes
Pt1 C7 N3 128.9(4) yes
Pt1 C7 N4 125.7(5) yes
N3 C7 N4 105.2(6) yes
N3 C8 C9 107.1(7) yes
N4 C9 C8 107.0(6) yes
Pt2 C11 N5 119.6(6) yes
Pt2 C11 N6 133.6(5) yes
N5 C11 N6 106.4(6) yes
N5 C12 C13 106.8(7) yes
N6 C13 C12 106.2(8) yes
N5 C15 C16 111.9(8) yes
N7 C16 C15 116.3(6) yes
Pt2 C17 N7 129.5(5) yes
Pt2 C17 N8 124.9(5) yes
N7 C17 N8 105.4(6) yes
N7 C18 C19 107.0(7) yes
N8 C19 C18 107.3(7) yes
N1 C2 H2 126.459 no
C3 C2 H2 126.467 no
N2 C3 H3 126.782 no
C2 C3 H3 126.771 no
N2 C4 H4A 109.471 no
N2 C4 H4B 109.464 no
N2 C4 H4C 109.473 no
H4A C4 H4B 109.476 no
H4A C4 H4C 109.470 no
H4B C4 H4C 109.473 no
N1 C5 H5A 109.063 no
N1 C5 H5B 109.063 no
C6 C5 H5A 109.053 no
C6 C5 H5B 109.063 no
H5A C5 H5B 107.820 no
N3 C6 H6A 108.194 no
N3 C6 H6B 108.198 no
C5 C6 H6A 108.187 no
C5 C6 H6B 108.189 no
H6A C6 H6B 107.347 no
N3 C8 H8 126.461 no
C9 C8 H8 126.458 no
N4 C9 H9 126.507 no
C8 C9 H9 126.507 no
N4 C10 H10A 109.473 no
N4 C10 H10B 109.475 no
N4 C10 H10C 109.469 no
H10A C10 H10B 109.464 no
H10A C10 H10C 109.473 no
H10B C10 H10C 109.474 no
N5 C12 H12 126.600 no
C13 C12 H12 126.595 no
N6 C13 H13 126.927 no
C12 C13 H13 126.919 no
N6 C14 H14A 109.468 no
N6 C14 H14B 109.463 no
N6 C14 H14C 109.471 no
H14A C14 H14B 109.472 no
H14A C14 H14C 109.476 no
H14B C14 H14C 109.478 no
N5 C15 H15A 109.230 no
N5 C15 H15B 109.229 no
C16 C15 H15A 109.230 no
C16 C15 H15B 109.235 no
H15A C15 H15B 107.916 no
N7 C16 H16A 108.212 no
N7 C16 H16B 108.213 no
C15 C16 H16A 108.207 no
C15 C16 H16B 108.210 no
H16A C16 H16B 107.350 no
N7 C18 H18 126.498 no
C19 C18 H18 126.507 no
N8 C19 H19 126.367 no
C18 C19 H19 126.382 no
N8 C20 H20A 109.473 no
N8 C20 H20B 109.475 no
N8 C20 H20C 109.468 no
H20A C20 H20B 109.474 no
H20A C20 H20C 109.468 no
H20B C20 H20C 109.470 no

loop_
_geom_bond_atom_site_label_1
_geom_bond_atom_site_label_2
_geom_bond_distance
_geom_bond_publ_flag
_geom_bond_site_symmetry_2
Pt1 S1 2.3605(16) yes .
Pt1 S3 2.358(2) yes .
Pt1 C1 1.991(8) yes .
Pt1 C7 1.987(7) yes .
Pt2 S1 2.3607(17) yes .
Pt2 S3 2.3555(14) yes .
Pt2 C11 1.985(7) yes .
Pt2 C17 1.986(6) yes .
S1 S2 2.127(2) yes .
S2 O1 1.434(6) yes .
S2 O2 1.447(6) yes .
S2 O3 1.433(8) yes .
S3 S4 2.129(2) yes .
S4 O4 1.438(6) yes .
S4 O5 1.442(8) yes .
S4 O6 1.444(6) yes .
O8 O8 1.72(3) yes 2_465
N1 C1 1.351(8) yes .
N1 C2 1.384(11) yes .
N1 C5 1.456(9) yes .
N2 C1 1.331(9) yes .
N2 C3 1.395(11) yes .
N2 C4 1.445(8) yes .
N3 C6 1.474(8) yes .
N3 C7 1.362(10) yes .
N3 C8 1.396(9) yes .
N4 C7 1.345(8) yes .
N4 C9 1.379(10) yes .
N4 C10 1.465(10) yes .
N5 C11 1.344(8) yes .
N5 C12 1.390(11) yes .
N5 C15 1.448(11) yes .
N6 C11 1.325(10) yes .
N6 C13 1.397(9) yes .
N6 C14 1.454(10) yes .
N7 C16 1.473(10) yes .
N7 C17 1.361(8) yes .
N7 C18 1.389(10) yes .
N8 C17 1.344(9) yes .
N8 C19 1.379(9) yes .
N8 C20 1.447(11) yes .
C2 C3 1.342(9) yes .
C5 C6 1.524(9) yes .
C8 C9 1.338(12) yes .
C12 C13 1.346(13) yes .
C15 C16 1.509(10) yes .
C18 C19 1.337(13) yes .
C2 H2 0.950 no .
C3 H3 0.950 no .
C4 H4A 0.980 no .
C4 H4B 0.980 no .
C4 H4C 0.980 no .
C5 H5A 0.990 no .
C5 H5B 0.990 no .
C6 H6A 0.990 no .
C6 H6B 0.990 no .
C8 H8 0.950 no .
C9 H9 0.950 no .
C10 H10A 0.980 no .
C10 H10B 0.980 no .
C10 H10C 0.980 no .
C12 H12 0.950 no .
C13 H13 0.950 no .
C14 H14A 0.980 no .
C14 H14B 0.980 no .
C14 H14C 0.980 no .
C15 H15A 0.990 no .
C15 H15B 0.990 no .
C16 H16A 0.990 no .
C16 H16B 0.990 no .
C18 H18 0.950 no .
C19 H19 0.950 no .
C20 H20A 0.980 no .
C20 H20B 0.980 no .
C20 H20C 0.980 no .

loop_
_geom_contact_atom_site_label_1
_geom_contact_atom_site_label_2
_geom_contact_distance
_geom_contact_publ_flag
_geom_contact_site_symmetry_2
Pt1 O4 3.580(7) no .
Pt1 C4 3.571(9) no .
Pt1 C5 3.131(7) no .
Pt1 C6 3.562(8) no .
Pt1 C10 3.367(7) no .
Pt2 O1 3.557(7) no .
Pt2 C14 3.535(10) no .
Pt2 C15 3.152(7) no .
Pt2 C16 3.580(7) no .
Pt2 C20 3.351(9) no .
S2 C1 3.538(7) no .
S2 C17 3.461(9) no .
S4 C7 3.471(9) no .
S4 C11 3.451(7) no .
O1 N1 3.571(10) no .
O1 N7 3.480(12) no .
O1 C1 3.552(10) no .
O1 C17 3.356(12) no .
O2 N8 3.054(10) no .
O2 C17 3.165(10) no .
O2 C19 3.538(13) no .
O2 C20 3.364(14) no .
O3 N2 3.040(9) no .
O3 C1 3.180(8) no .
O3 C3 3.572(12) no .
O3 C4 3.206(11) no .
O4 N3 3.596(11) no .
O4 N5 3.381(10) no .
O4 C6 3.585(13) no .
O4 C7 3.480(11) no .
O4 C11 3.418(11) no .
O4 C15 3.502(10) no .
O5 N6 3.064(9) no .
O5 C11 3.085(8) no .
O5 C14 3.332(12) no .
O6 N3 3.548(10) no .
O6 N4 3.057(10) no .
O6 C7 3.105(10) no .
O6 C9 3.489(13) no .
O6 C10 3.433(11) no .
N1 N3 2.963(7) no .
N1 C4 3.547(8) no .
N1 C7 3.127(8) no .
N2 C5 3.535(8) no .
N3 C1 3.105(7) no .
N3 C10 3.575(9) no .
N4 C6 3.597(9) no .
N5 N7 2.929(7) no .
N5 C14 3.547(10) no .
N5 C17 3.078(8) no .
N6 C15 3.522(11) no .
N6 C17 3.573(8) no .
N7 C11 3.086(7) no .
N7 C20 3.561(11) no .
C1 C6 3.224(9) no .
C2 C4 3.585(10) no .
C2 C6 3.424(10) no .
C5 C7 3.054(8) no .
C8 C10 3.596(12) no .
C11 C16 3.208(9) no .
C12 C14 3.598(11) no .
C12 C16 3.345(11) no .
C13 C15 3.599(13) no .
C15 C17 3.044(10) no .
C16 C19 3.591(12) no .
C18 C20 3.579(12) no .
S1 C4 3.556(8) no 2_556
S3 C4 3.521(8) no 2_556
S4 O9 3.458(18) no 1_645
O1 N1 3.551(9) no 2_555
O1 C2 2.999(9) no 2_555
O1 C5 3.407(11) no 2_555
O1 C18 3.503(10) no 2_565
O2 O7 2.914(8) no .
O2 O9 3.31(3) no .
O2 C10 3.404(9) no 2_556
O2 C18 3.589(9) no 2_565
O3 C13 3.149(12) no 1_455
O4 O7 3.442(11) no 1_645
O4 C12 3.218(10) no 2_655
O4 C15 3.415(9) no 2_655
O5 O9 2.930(18) no 1_645
O5 C3 3.347(10) no 1_655
O6 O7 3.072(12) no 1_645
O6 O9 3.13(3) no 1_645
O6 C10 3.538(8) no 2_646
O7 O2 2.914(8) no .
O7 O4 3.442(11) no 1_465
O7 O6 3.072(12) no 1_465
O7 O8 2.59(2) no .
O7 O8 3.06(3) no 2_465
O7 C8 3.317(12) no 1_465
O7 C16 3.535(13) no 2_565
O8 O7 2.59(2) no .
O8 O7 3.06(3) no 2_465
O8 C6 3.161(16) no 2_555
O8 C8 3.238(18) no 2_555
O8 C12 3.174(19) no 2_565
O8 C13 3.294(16) no 2_565
O9 S4 3.458(18) no 1_465
O9 O2 3.31(3) no .
O9 O5 2.930(18) no 1_465
O9 O6 3.13(3) no 1_465
O9 N8 3.33(2) no .
O9 C3 3.31(3) no 1_565
O9 C19 3.25(3) no .
O9 C20 2.898(19) no .
N1 O1 3.551(9) no 2_555
N7 C18 3.594(11) no 2_565
N8 O9 3.33(2) no .
N8 C8 3.591(13) no 1_565
C2 O1 2.999(9) no 2_555
C2 C5 3.532(9) no 2_555
C2 C19 3.449(10) no 1_545
C3 O5 3.347(10) no 1_455
C3 O9 3.31(3) no 1_545
C3 C13 3.409(9) no 1_455
C4 S1 3.556(8) no 2_556
C4 S3 3.521(8) no 2_556
C5 O1 3.407(11) no 2_555
C5 C2 3.532(9) no 2_555
C6 O8 3.161(16) no 2_555
C6 C19 3.593(14) no 1_545
C8 O7 3.317(12) no 1_645
C8 O8 3.238(18) no 2_555
C8 N8 3.591(13) no 1_545
C8 C19 3.570(14) no 1_545
C10 O2 3.404(9) no 2_556
C10 O6 3.538(8) no 2_646
C12 O4 3.218(10) no 2_655
C12 O8 3.174(19) no 2_565
C13 O3 3.149(12) no 1_655
C13 O8 3.294(16) no 2_565
C13 C3 3.409(9) no 1_655
C15 O4 3.415(9) no 2_655
C16 O7 3.535(13) no 2_565
C18 O1 3.503(10) no 2_565
C18 O2 3.589(9) no 2_565
C18 N7 3.594(11) no 2_565
C18 C18 3.299(15) no 2_565
C19 O9 3.25(3) no .
C19 C2 3.449(10) no 1_565
C19 C6 3.593(14) no 1_565
C19 C8 3.570(14) no 1_565
C20 O9 2.898(19) no .
Pt1 H4B 3.2344 no .
Pt1 H5A 2.6931 no .
Pt1 H10A 3.0257 no .
Pt1 H10B 3.5077 no .
Pt2 H14B 3.1552 no .
Pt2 H15A 2.7218 no .
Pt2 H20A 2.9381 no .
Pt2 H20B 3.5910 no .
S1 H4A 3.5535 no .
S1 H20A 3.5213 no .
S1 H20B 3.2629 no .
S3 H10A 3.5686 no .
S3 H10B 3.0913 no .
O1 H5A 3.2033 no .
O1 H15A 3.2303 no .
O1 H16B 3.1343 no .
O2 H20B 2.7523 no .
O3 H4A 2.5258 no .
O4 H5A 3.0768 no .
O4 H6B 3.0692 no .
O4 H15A 2.9511 no .
O5 H14A 2.7063 no .
O6 H10B 2.8511 no .
N1 H3 3.1162 no .
N1 H6A 2.7635 no .
N1 H6B 3.3050 no .
N2 H2 3.1165 no .
N3 H5A 2.8431 no .
N3 H5B 3.3651 no .
N3 H9 3.1225 no .
N4 H8 3.1071 no .
N5 H13 3.1221 no .
N5 H16A 2.7315 no .
N5 H16B 3.2794 no .
N6 H12 3.1187 no .
N7 H15A 2.8281 no .
N7 H15B 3.3535 no .
N7 H19 3.1140 no .
N8 H18 3.1096 no .
C1 H2 3.1534 no .
C1 H3 3.1510 no .
C1 H4A 2.8532 no .
C1 H4B 2.6309 no .
C1 H4C 3.2187 no .
C1 H5A 2.5965 no .
C1 H5B 3.2217 no .
C2 H5A 3.2683 no .
C2 H5B 2.6840 no .
C2 H6A 3.3246 no .
C3 H4A 2.9856 no .
C3 H4B 3.2348 no .
C3 H4C 2.6065 no .
C4 H3 2.8122 no .
C5 H2 2.8746 no .
C6 H8 2.7714 no .
C7 H5A 3.0297 no .
C7 H6A 3.2508 no .
C7 H6B 3.0540 no .
C7 H8 3.1676 no .
C7 H9 3.1575 no .
C7 H10A 2.6719 no .
C7 H10B 2.8546 no .
C7 H10C 3.2526 no .
C8 H6A 2.6333 no .
C8 H6B 2.8238 no .
C9 H10A 3.2152 no .
C9 H10B 3.0223 no .
C9 H10C 2.5975 no .
C10 H9 2.8028 no .
C11 H12 3.1526 no .
C11 H13 3.1508 no .
C11 H14A 2.8619 no .
C11 H14B 2.6199 no .
C11 H14C 3.2132 no .
C11 H15A 2.6012 no .
C11 H15B 3.2169 no .
C12 H15A 3.2733 no .
C12 H15B 2.6730 no .
C12 H16A 3.2206 no .
C13 H14A 2.9903 no .
C13 H14B 3.2524 no .
C13 H14C 2.6282 no .
C14 H13 2.8298 no .
C15 H12 2.8541 no .
C16 H12 3.5912 no .
C16 H18 2.7567 no .
C17 H15A 3.0293 no .
C17 H16A 3.2434 no .
C17 H16B 3.0742 no .
C17 H18 3.1631 no .
C17 H19 3.1504 no .
C17 H20A 2.6296 no .
C17 H20B 2.8950 no .
C17 H20C 3.2256 no .
C18 H16A 2.6018 no .
C18 H16B 2.8409 no .
C19 H20A 3.2184 no .
C19 H20B 2.9717 no .
C19 H20C 2.5909 no .
C20 H19 2.7852 no .
H2 H3 2.4752 no .
H2 H5B 2.6853 no .
H2 H6A 3.3745 no .
H3 H4A 3.2446 no .
H3 H4C 2.5813 no .
H4B H10A 3.3281 no .
H5A H6A 2.8504 no .
H5A H6B 2.3019 no .
H5A H15A 2.9856 no .
H5B H6A 2.2943 no .
H5B H6B 2.3904 no .
H6A H8 2.6173 no .
H6B H8 2.9667 no .
H8 H9 2.4675 no .
H9 H10A 3.5909 no .
H9 H10B 3.2899 no .
H9 H10C 2.5500 no .
H12 H13 2.4833 no .
H12 H15B 2.6707 no .
H12 H16A 3.2595 no .
H13 H14A 3.2499 no .
H13 H14C 2.6103 no .
H14B H20A 3.0760 no .
H15A H16A 2.8408 no .
H15A H16B 2.2917 no .
H15B H16A 2.2824 no .
H15B H16B 2.3793 no .
H16A H18 2.5764 no .
H16B H18 2.9844 no .
H18 H19 2.4655 no .
H19 H20B 3.2041 no .
H19 H20C 2.5597 no .
Pt2 H4B 3.4705 no 2_556
S1 H4B 2.7305 no 2_556
S1 H10A 3.0924 no 2_556
S2 H5B 3.4359 no 2_555
S2 H10A 3.3018 no 2_556
S2 H13 3.5058 no 1_455
S2 H18 3.1430 no 2_565
S3 H4A 3.0109 no 2_556
S3 H4B 3.4659 no 2_556
S3 H4C 3.5339 no 2_556
S3 H14A 3.3010 no 2_656
S3 H14C 3.1605 no 2_656
S4 H15B 3.4522 no 2_655
O1 H2 2.1758 no 2_555
O1 H5B 2.6893 no 2_555
O1 H6A 3.2988 no 2_555
O1 H18 2.6767 no 2_565
O2 H10A 2.9605 no 2_556
O2 H10C 3.0302 no 2_556
O2 H16A 3.4199 no 2_565
O2 H18 2.6785 no 2_565
O3 H5B 3.2000 no 2_555
O3 H10A 3.2562 no 2_556
O3 H10B 3.5688 no 2_556
O3 H13 2.2167 no 1_455
O3 H14C 3.3230 no 1_455
O4 H12 2.4226 no 2_655
O4 H15B 2.6029 no 2_655
O4 H16A 3.4265 no 2_655
O5 H3 2.4857 no 1_655
O5 H4C 2.9276 no 1_655
O5 H14B 3.3986 no 2_656
O5 H15B 3.3508 no 2_655
O6 H9 2.8630 no 2_646
O6 H10C 2.7293 no 2_646
O7 H6B 3.1514 no 1_465
O7 H8 3.2319 no 1_465
O7 H10C 3.2510 no 2_556
O7 H16A 2.5478 no 2_565
O7 H18 3.5538 no 2_565
O8 H6A 2.7546 no 2_555
O8 H6B 2.8463 no 1_465
O8 H6B 2.7701 no 2_555
O8 H8 2.5339 no 2_555
O8 H12 3.2178 no 2_565
O8 H13 3.4276 no 2_565
O8 H16A 3.2959 no 2_565
O9 H3 2.9624 no 1_565
O9 H4C 3.4231 no 1_565
O9 H9 3.5473 no 2_556
O9 H10C 2.7525 no 2_556
O9 H16A 3.4852 no 2_565
O9 H16B 3.3570 no 2_565
O9 H19 2.8387 no .
O9 H20B 2.4573 no .
O9 H20C 2.6670 no .
N1 H5B 3.1513 no 2_555
N1 H19 3.0223 no 1_545
N2 H13 3.4138 no 1_455
N2 H19 3.4542 no 1_545
N3 H19 3.4301 no 1_545
N5 H15B 3.2955 no 2_655
N6 H3 3.5011 no 1_655
N6 H8 3.1684 no 1_565
N7 H18 3.2395 no 2_565
N8 H8 3.3731 no 1_565
C1 H19 3.5500 no 1_545
C2 H5A 3.3071 no 2_555
C2 H5B 2.9106 no 2_555
C2 H15A 3.4802 no 2_555
C2 H16B 2.9651 no 2_555
C2 H19 2.5803 no 1_545
C3 H5B 3.4854 no 2_555
C3 H13 3.1455 no 1_455
C3 H15B 3.5872 no 2_555
C3 H16B 3.2396 no 2_555
C3 H19 2.9043 no 1_545
C4 H14A 3.1376 no 1_455
C4 H14C 3.4552 no 1_455
C4 H20A 3.3682 no 2_556
C5 H2 3.2845 no 2_555
C5 H12 3.1966 no 2_655
C6 H12 3.0620 no 2_655
C6 H19 3.3716 no 1_545
C8 H20C 3.5588 no 1_545
C9 H10B 3.4405 no 2_646
C9 H14B 3.3333 no 1_545
C9 H14C 3.4119 no 1_545
C9 H20C 3.4987 no 1_545
C10 H20B 3.3614 no 2_556
C12 H3 3.3749 no 1_655
C12 H6B 2.9357 no 2_655
C12 H15B 3.2363 no 2_655
C13 H3 3.0324 no 1_655
C13 H6B 3.4000 no 2_655
C13 H8 3.4207 no 1_565
C14 H4A 3.1693 no 1_655
C14 H4C 3.3067 no 1_655
C14 H8 3.4271 no 1_565
C14 H9 3.1166 no 1_565
C14 H14A 3.2656 no 2_656
C15 H2 3.2797 no 2_555
C15 H3 3.4681 no 2_555
C15 H15B 3.5767 no 2_655
C16 H2 3.1923 no 2_555
C16 H19 3.5155 no 2_565
C17 H8 3.5610 no 1_565
C18 H6A 2.7896 no 1_565
C18 H8 3.5967 no 1_565
C18 H16B 3.1177 no 2_565
C18 H18 3.1679 no 2_565
C19 H2 3.4279 no 1_565
C19 H6A 2.8644 no 1_565
C19 H8 3.4305 no 1_565
C19 H16B 2.9185 no 2_565
C20 H4B 3.5000 no 2_556
C20 H20C 3.4711 no 2_566
H2 O1 2.1758 no 2_555
H2 C5 3.2845 no 2_555
H2 C15 3.2797 no 2_555
H2 C16 3.1923 no 2_555
H2 C19 3.4279 no 1_545
H2 H5A 2.8421 no 2_555
H2 H5B 2.9189 no 2_555
H2 H15A 2.7483 no 2_555
H2 H15B 3.4051 no 2_555
H2 H16B 2.4162 no 2_555
H2 H18 3.3652 no 1_545
H2 H19 2.6927 no 1_545
H3 O5 2.4857 no 1_455
H3 O9 2.9624 no 1_545
H3 N6 3.5011 no 1_455
H3 C12 3.3749 no 1_455
H3 C13 3.0324 no 1_455
H3 C15 3.4681 no 2_555
H3 H13 3.0406 no 1_455
H3 H15A 3.4506 no 2_555
H3 H15B 2.8848 no 2_555
H3 H16B 3.0034 no 2_555
H3 H19 3.2511 no 1_545
H4A S3 3.0109 no 2_556
H4A C14 3.1693 no 1_455
H4A H13 3.1191 no 1_455
H4A H14A 2.8304 no 1_455
H4A H14C 2.7258 no 1_455
H4B Pt2 3.4705 no 2_556
H4B S1 2.7305 no 2_556
H4B S3 3.4659 no 2_556
H4B C20 3.5000 no 2_556
H4B H20A 2.8728 no 2_556
H4B H20B 3.2257 no 2_556
H4C S3 3.5339 no 2_556
H4C O5 2.9276 no 1_455
H4C O9 3.4231 no 1_545
H4C C14 3.3067 no 1_455
H4C H14A 2.5721 no 1_455
H4C H14B 3.2017 no 2_556
H4C H14C 3.3321 no 1_455
H4C H20A 2.9709 no 2_556
H5A C2 3.3071 no 2_555
H5A H2 2.8421 no 2_555
H5A H12 2.8132 no 2_655
H5B S2 3.4359 no 2_555
H5B O1 2.6893 no 2_555
H5B O3 3.2000 no 2_555
H5B N1 3.1513 no 2_555
H5B C2 2.9106 no 2_555
H5B C3 3.4854 no 2_555
H5B H2 2.9189 no 2_555
H5B H5B 3.3123 no 2_555
H5B H12 3.1795 no 2_655
H5B H13 3.0920 no 2_655
H6A O1 3.2988 no 2_555
H6A O8 2.7546 no 2_555
H6A C18 2.7896 no 1_545
H6A C19 2.8644 no 1_545
H6A H18 2.6408 no 1_545
H6A H19 2.8038 no 1_545
H6B O7 3.1514 no 1_645
H6B O8 2.8463 no 1_645
H6B O8 2.7701 no 2_555
H6B C12 2.9357 no 2_655
H6B C13 3.4000 no 2_655
H6B H12 2.2344 no 2_655
H6B H13 3.2287 no 2_655
H8 O7 3.2319 no 1_645
H8 O8 2.5339 no 2_555
H8 N6 3.1684 no 1_545
H8 N8 3.3731 no 1_545
H8 C13 3.4207 no 1_545
H8 C14 3.4271 no 1_545
H8 C17 3.5610 no 1_545
H8 C18 3.5967 no 1_545
H8 C19 3.4305 no 1_545
H8 H14B 3.2681 no 1_545
H8 H14C 3.2554 no 1_545
H9 O6 2.8630 no 2_646
H9 O9 3.5473 no 2_556
H9 C14 3.1166 no 1_545
H9 H10B 2.9549 no 2_646
H9 H14B 2.6464 no 1_545
H9 H14C 2.7399 no 1_545
H9 H20A 3.5044 no 1_545
H10A S1 3.0924 no 2_556
H10A S2 3.3018 no 2_556
H10A O2 2.9605 no 2_556
H10A O3 3.2562 no 2_556
H10A H20B 2.8828 no 2_556
H10B O3 3.5688 no 2_556
H10B C9 3.4405 no 2_646
H10B H9 2.9549 no 2_646
H10B H14C 2.9129 no 2_656
H10C O2 3.0302 no 2_556
H10C O6 2.7293 no 2_646
H10C O7 3.2510 no 2_556
H10C O9 2.7525 no 2_556
H10C H20B 3.0694 no 2_556
H12 O4 2.4226 no 2_655
H12 O8 3.2178 no 2_565
H12 C5 3.1966 no 2_655
H12 C6 3.0620 no 2_655
H12 H5A 2.8132 no 2_655
H12 H5B 3.1795 no 2_655
H12 H6B 2.2344 no 2_655
H12 H15A 3.1610 no 2_655
H12 H15B 3.1879 no 2_655
H13 S2 3.5058 no 1_655
H13 O3 2.2167 no 1_655
H13 O8 3.4276 no 2_565
H13 N2 3.4138 no 1_655
H13 C3 3.1455 no 1_655
H13 H3 3.0406 no 1_655
H13 H4A 3.1191 no 1_655
H13 H5B 3.0920 no 2_655
H13 H6B 3.2287 no 2_655
H14A S3 3.3010 no 2_656
H14A C4 3.1376 no 1_655
H14A C14 3.2656 no 2_656
H14A H4A 2.8304 no 1_655
H14A H4C 2.5721 no 1_655
H14A H14A 2.5891 no 2_656
H14A H14B 3.0728 no 2_656
H14B O5 3.3986 no 2_656
H14B C9 3.3333 no 1_565
H14B H4C 3.2017 no 2_556
H14B H8 3.2681 no 1_565
H14B H9 2.6464 no 1_565
H14B H14A 3.0728 no 2_656
H14C S3 3.1605 no 2_656
H14C O3 3.3230 no 1_655
H14C C4 3.4552 no 1_655
H14C C9 3.4119 no 1_565
H14C H4A 2.7258 no 1_655
H14C H4C 3.3321 no 1_655
H14C H8 3.2554 no 1_565
H14C H9 2.7399 no 1_565
H14C H10B 2.9129 no 2_656
H15A C2 3.4802 no 2_555
H15A H2 2.7483 no 2_555
H15A H3 3.4506 no 2_555
H15A H12 3.1610 no 2_655
H15B S4 3.4522 no 2_655
H15B O4 2.6029 no 2_655
H15B O5 3.3508 no 2_655
H15B N5 3.2955 no 2_655
H15B C3 3.5872 no 2_555
H15B C12 3.2363 no 2_655
H15B C15 3.5767 no 2_655
H15B H2 3.4051 no 2_555
H15B H3 2.8848 no 2_555
H15B H12 3.1879 no 2_655
H15B H15B 3.1364 no 2_655
H16A O2 3.4199 no 2_565
H16A O4 3.4265 no 2_655
H16A O7 2.5478 no 2_565
H16A O8 3.2959 no 2_565
H16A O9 3.4852 no 2_565
H16B O9 3.3570 no 2_565
H16B C2 2.9651 no 2_555
H16B C3 3.2396 no 2_555
H16B C18 3.1177 no 2_565
H16B C19 2.9185 no 2_565
H16B H2 2.4162 no 2_555
H16B H3 3.0034 no 2_555
H16B H18 2.9895 no 2_565
H16B H19 2.5706 no 2_565
H18 S2 3.1430 no 2_565
H18 O1 2.6767 no 2_565
H18 O2 2.6785 no 2_565
H18 O7 3.5538 no 2_565
H18 N7 3.2395 no 2_565
H18 C18 3.1679 no 2_565
H18 H2 3.3652 no 1_565
H18 H6A 2.6408 no 1_565
H18 H16B 2.9895 no 2_565
H18 H18 3.3152 no 2_565
H19 O9 2.8387 no .
H19 N1 3.0223 no 1_565
H19 N2 3.4542 no 1_565
H19 N3 3.4301 no 1_565
H19 C1 3.5500 no 1_565
H19 C2 2.5803 no 1_565
H19 C3 2.9043 no 1_565
H19 C6 3.3716 no 1_565
H19 C16 3.5155 no 2_565
H19 H2 2.6927 no 1_565
H19 H3 3.2511 no 1_565
H19 H6A 2.8038 no 1_565
H19 H16B 2.5706 no 2_565
H20A C4 3.3682 no 2_556
H20A H4B 2.8728 no 2_556
H20A H4C 2.9709 no 2_556
H20A H9 3.5044 no 1_565
H20A H20C 3.4800 no 2_566
H20B O9 2.4573 no .
H20B C10 3.3614 no 2_556
H20B H4B 3.2257 no 2_556
H20B H10A 2.8828 no 2_556
H20B H10C 3.0694 no 2_556
H20B H20C 3.3586 no 2_566
H20C O9 2.6670 no .
H20C C8 3.5588 no 1_565
H20C C9 3.4987 no 1_565
H20C C20 3.4711 no 2_566
H20C H20A 3.4800 no 2_566
H20C H20B 3.3586 no 2_566
H20C H20C 3.0171 no 2_566

loop_
_geom_torsion_atom_site_label_1
_geom_torsion_atom_site_label_2
_geom_torsion_atom_site_label_3
_geom_torsion_atom_site_label_4
_geom_torsion
_geom_torsion_publ_flag
S1 Pt1 S3 Pt2 -35.36(5) no
S1 Pt1 S3 S4 -142.51(6) no
S3 Pt1 S1 Pt2 35.27(5) no
S3 Pt1 S1 S2 141.45(7) no
S1 Pt1 C1 N1 113.2(4) no
S1 Pt1 C1 N2 -68.7(6) no
C1 Pt1 S1 Pt2 -136.67(17) no
C1 Pt1 S1 S2 -30.49(18) no
S3 Pt1 C7 N3 -118.1(6) no
S3 Pt1 C7 N4 66.6(6) no
C7 Pt1 S3 Pt2 148.12(18) no
C7 Pt1 S3 S4 40.97(18) no
C1 Pt1 C7 N3 54.0(7) no
C1 Pt1 C7 N4 -121.3(6) no
C7 Pt1 C1 N1 -69.8(4) no
C7 Pt1 C1 N2 108.3(6) no
S1 Pt2 S3 Pt1 35.35(5) no
S1 Pt2 S3 S4 141.46(9) no
S3 Pt2 S1 Pt1 -35.31(5) no
S3 Pt2 S1 S2 -145.35(8) no
S1 Pt2 C17 N7 -117.9(7) no
S1 Pt2 C17 N8 67.5(6) no
C17 Pt2 S1 Pt1 146.6(3) no
C17 Pt2 S1 S2 36.5(3) no
S3 Pt2 C11 N5 112.2(4) no
S3 Pt2 C11 N6 -75.2(6) no
C11 Pt2 S3 Pt1 -138.5(3) no
C11 Pt2 S3 S4 -32.4(3) no
C11 Pt2 C17 N7 55.9(7) no
C11 Pt2 C17 N8 -118.6(7) no
C17 Pt2 C11 N5 -69.5(5) no
C17 Pt2 C11 N6 103.0(6) no
Pt1 S1 S2 O1 -51.11(14) no
Pt1 S1 S2 O2 -170.66(8) no
Pt1 S1 S2 O3 70.84(10) no
Pt2 S1 S2 O1 42.07(14) no
Pt2 S1 S2 O2 -77.48(10) no
Pt2 S1 S2 O3 164.01(9) no
Pt1 S3 S4 O4 44.50(14) no
Pt1 S3 S4 O5 164.93(8) no
Pt1 S3 S4 O6 -75.74(12) no
Pt2 S3 S4 O4 -48.02(16) no
Pt2 S3 S4 O5 72.42(11) no
Pt2 S3 S4 O6 -168.25(11) no
C1 N1 C2 C3 -0.4(7) no
C2 N1 C1 Pt1 179.7(4) no
C2 N1 C1 N2 1.1(6) no
C1 N1 C5 C6 81.3(8) no
C5 N1 C1 Pt1 4.5(8) no
C5 N1 C1 N2 -174.1(5) no
C2 N1 C5 C6 -93.0(7) no
C5 N1 C2 C3 174.5(5) no
C1 N2 C3 C2 1.3(7) no
C3 N2 C1 Pt1 -179.8(5) no
C3 N2 C1 N1 -1.5(7) no
C4 N2 C1 Pt1 4.1(10) no
C4 N2 C1 N1 -177.6(6) no
C4 N2 C3 C2 177.4(6) no
C6 N3 C7 Pt1 7.7(12) no
C6 N3 C7 N4 -176.2(7) no
C7 N3 C6 C5 -21.5(12) no
C6 N3 C8 C9 176.5(7) no
C8 N3 C6 C5 164.1(7) no
C7 N3 C8 C9 1.1(9) no
C8 N3 C7 Pt1 -177.4(7) no
C8 N3 C7 N4 -1.4(8) no
C7 N4 C9 C8 -0.5(10) no
C9 N4 C7 Pt1 177.3(7) no
C9 N4 C7 N3 1.1(9) no
C10 N4 C7 Pt1 -5.0(12) no
C10 N4 C7 N3 178.8(7) no
C10 N4 C9 C8 -178.1(7) no
C11 N5 C12 C13 -1.2(8) no
C12 N5 C11 Pt2 175.7(5) no
C12 N5 C11 N6 1.3(7) no
C11 N5 C15 C16 82.0(8) no
C15 N5 C11 Pt2 3.9(9) no
C15 N5 C11 N6 -170.5(6) no
C12 N5 C15 C16 -88.4(8) no
C15 N5 C12 C13 170.3(6) no
C11 N6 C13 C12 0.2(7) no
C13 N6 C11 Pt2 -174.2(5) no
C13 N6 C11 N5 -0.9(7) no
C14 N6 C11 Pt2 9.4(10) no
C14 N6 C11 N5 -177.3(5) no
C14 N6 C13 C12 176.6(6) no
C16 N7 C17 Pt2 3.7(14) no
C16 N7 C17 N8 179.1(8) no
C17 N7 C16 C15 -18.6(13) no
C16 N7 C18 C19 179.8(7) no
C18 N7 C16 C15 160.0(8) no
C17 N7 C18 C19 -1.4(10) no
C18 N7 C17 Pt2 -174.9(7) no
C18 N7 C17 N8 0.4(9) no
C17 N8 C19 C18 -1.6(10) no
C19 N8 C17 Pt2 176.4(7) no
C19 N8 C17 N7 0.7(9) no
C20 N8 C17 Pt2 -3.6(13) no
C20 N8 C17 N7 -179.2(8) no
C20 N8 C19 C18 178.3(8) no
N1 C2 C3 N2 -0.5(7) no
N1 C5 C6 N3 -50.1(10) no
N3 C8 C9 N4 -0.4(10) no
N5 C12 C13 N6 0.6(8) no
N5 C15 C16 N7 -50.2(10) no
N7 C18 C19 N8 1.8(11) no
